data_4344098
loop_
_publ_author_name
'Blom, Burgert'
'Said, Amro'
'Szilv\'asi, Tibor'
'Menezes, Prashanth W.'
'Tan, Gengwen'
'Baumgartner, Judith'
'Driess, Matthias'

_publ_section_title
;
 Alkaline-Earth-Metal-Induced Liberation of Rare Allotropes of Elemental
 Silicon and Germanium from N-Heterocyclic Metallylenes.
;
_journal_issue 17
_journal_name_full 'Inorganic chemistry'
_journal_page_first 8840
_journal_page_last 8848
_journal_paper_doi 10.1021/acs.inorgchem.5b01643
_journal_volume 54
_journal_year 2015
_chemical_formula_sum 'C44 H66 Ge0 N2 O0 Sr'
_chemical_formula_weight 710.61
_chemical_name_systematic
; 
 ? 
;
_space_group_IT_number 14
_symmetry_cell_setting monoclinic
_symmetry_space_group_name_Hall '-P 2ybc'
_symmetry_space_group_name_H-M 'P 1 21/c 1'
_atom_sites_solution_hydrogens geom
_atom_sites_solution_primary direct
_atom_sites_solution_secondary difmap
_audit_creation_method SHELXL-97
_cell_angle_alpha 90.00
_cell_angle_beta 113.311(2)
_cell_angle_gamma 90.00
_cell_formula_units_Z 4
_cell_length_a 15.4379(3)
_cell_length_b 17.3811(3)
_cell_length_c 16.8583(3)
_cell_measurement_reflns_used 16891
_cell_measurement_temperature 150(2)
_cell_measurement_theta_max 73.2110
_cell_measurement_theta_min 2.5590
_cell_volume 4154.29(15)
_computing_cell_refinement
;
CrysAlisPro, Agilent Technologies,
Version 1.171.37.35 (release 13-08-2014 CrysAlis171 .NET)
(compiled Aug 13 2014,18:06:01)
;
_computing_data_collection
;
CrysAlisPro, Agilent Technologies,
Version 1.171.37.35 (release 13-08-2014 CrysAlis171 .NET)
(compiled Aug 13 2014,18:06:01)
;
_computing_data_reduction
;
CrysAlisPro, Agilent Technologies,
Version 1.171.37.35 (release 13-08-2014 CrysAlis171 .NET)
(compiled Aug 13 2014,18:06:01)
;
_computing_structure_refinement 'SHELXL-97 (Sheldrick, 1997)'
_computing_structure_solution 'SHELXS-97 (Sheldrick, 1990)'
_diffrn_ambient_temperature 150(2)
_diffrn_measured_fraction_theta_full 1.000
_diffrn_measured_fraction_theta_max 1.000
_diffrn_measurement_device_type 'SuperNova, Single source at offset, Atlas'
_diffrn_measurement_method /w
_diffrn_radiation_monochromator mirror
_diffrn_radiation_source 'SuperNova (Cu) X-ray Source'
_diffrn_radiation_type CuK\a
_diffrn_radiation_wavelength 1.54184
_diffrn_reflns_av_R_equivalents 0.0227
_diffrn_reflns_av_sigmaI/netI 0.0188
_diffrn_reflns_limit_h_max 18
_diffrn_reflns_limit_h_min -16
_diffrn_reflns_limit_k_max 20
_diffrn_reflns_limit_k_min -16
_diffrn_reflns_limit_l_max 15
_diffrn_reflns_limit_l_min -20
_diffrn_reflns_number 27092
_diffrn_reflns_theta_full 67.49
_diffrn_reflns_theta_max 67.49
_diffrn_reflns_theta_min 3.12
_exptl_absorpt_coefficient_mu 2.007
_exptl_absorpt_correction_T_max 0.8559
_exptl_absorpt_correction_T_min 0.6444
_exptl_absorpt_correction_type multi-scan
_exptl_absorpt_process_details
;
CrysAlisPro, Agilent Technologies,
Version 1.171.37.35 (release 13-08-2014 CrysAlis171 .NET)
(compiled Aug 13 2014,18:06:01)
Empirical absorption correction using spherical harmonics,
 implemented in SCALE3 ABSPACK scaling algorithm.
;
_exptl_crystal_colour colorless
_exptl_crystal_density_diffrn 1.136
_exptl_crystal_density_method 'not measured'
_exptl_crystal_description rod
_exptl_crystal_F_000 1528
_exptl_crystal_size_max 0.24
_exptl_crystal_size_mid 0.11
_exptl_crystal_size_min 0.08
_refine_diff_density_max 0.318
_refine_diff_density_min -0.339
_refine_diff_density_rms 0.042
_refine_ls_extinction_method none
_refine_ls_goodness_of_fit_ref 1.051
_refine_ls_hydrogen_treatment constr
_refine_ls_matrix_type full
_refine_ls_number_parameters 442
_refine_ls_number_reflns 7495
_refine_ls_number_restraints 0
_refine_ls_restrained_S_all 1.051
_refine_ls_R_factor_all 0.0267
_refine_ls_R_factor_gt 0.0248
_refine_ls_shift/su_max 0.002
_refine_ls_shift/su_mean 0.000
_refine_ls_structure_factor_coef Fsqd
_refine_ls_weighting_details 'calc w=1/[\s^2^(Fo^2^)+(0.0373P)^2^+1.6662P] where P=(Fo^2^+2Fc^2^)/3'
_refine_ls_weighting_scheme calc
_refine_ls_wR_factor_gt 0.0685
_refine_ls_wR_factor_ref 0.0700
_reflns_number_gt 7021
_reflns_number_total 7495
_reflns_threshold_expression >2sigma(I)
_cod_data_source_file ic5b01643_si_004.cif
_cod_data_source_block cu-1167
_cod_depositor_comments
;
The following automatic conversions were performed:

'_symmetry_cell_setting' value 'Monoclinic' changed to 'monoclinic'
according to
/usr/data/users/saulius/crontab/automatic-downloads/rss-feeds/ACS/lib/dictionaries/cif_core.dic
dictionary named 'cif_core.dic' version 2.4.2 from 2011-04-26.

Automatic conversion script
Id: cif_fix_values 3271 2015-04-21 07:52:19Z andrius 

 Adding full bibliography for 4344097--4344099.cif.
;
_cod_original_cell_volume 4154.29(13)
_cod_original_sg_symbol_H-M P2(1)/c
_cod_database_code 4344098

loop_
_symmetry_equiv_pos_as_xyz
'x, y, z'
'-x, y+1/2, -z+1/2'
'-x, -y, -z'
'x, -y-1/2, z-1/2'

loop_
_atom_site_label
_atom_site_type_symbol
_atom_site_fract_x
_atom_site_fract_y
_atom_site_fract_z
_atom_site_U_iso_or_equiv
_atom_site_adp_type
_atom_site_occupancy
_atom_site_symmetry_multiplicity
_atom_site_calc_flag
_atom_site_refinement_flags
Sr1 Sr 0.233378(9) 0.373177(7) 0.302896(8) 0.02039(6) Uani 1 1 d .
N1 N 0.35337(9) 0.28853(7) 0.25303(8) 0.0260(3) Uani 1 1 d .
N2 N 0.15423(9) 0.27729(7) 0.16250(8) 0.0247(3) Uani 1 1 d .
C1 C 0.21193(11) 0.24949(10) 0.13302(10) 0.0298(3) Uani 1 1 d .
H1 H 0.1878 0.2246 0.0784 0.036 Uiso 1 1 calc R
C2 C 0.31489(11) 0.25478(10) 0.18101(11) 0.0325(4) Uani 1 1 d .
H2 H 0.3544 0.2316 0.1566 0.039 Uiso 1 1 calc R
C3 C 0.45867(11) 0.28454(10) 0.29692(11) 0.0328(4) Uani 1 1 d .
C4 C 0.48751(14) 0.20107(12) 0.32261(13) 0.0470(5) Uani 1 1 d .
H4A H 0.4553 0.1820 0.3585 0.071 Uiso 1 1 calc R
H4B H 0.5559 0.1983 0.3553 0.071 Uiso 1 1 calc R
H4C H 0.4698 0.1693 0.2705 0.071 Uiso 1 1 calc R
C5 C 0.48610(12) 0.33444(12) 0.37734(12) 0.0415(4) Uani 1 1 d .
H5A H 0.4667 0.3877 0.3604 0.062 Uiso 1 1 calc R
H5B H 0.5546 0.3325 0.4096 0.062 Uiso 1 1 calc R
H5C H 0.4547 0.3153 0.4138 0.062 Uiso 1 1 calc R
C6 C 0.50540(14) 0.31337(14) 0.23793(14) 0.0487(5) Uani 1 1 d .
H6A H 0.4910 0.2780 0.1891 0.073 Uiso 1 1 calc R
H6B H 0.5738 0.3159 0.2704 0.073 Uiso 1 1 calc R
H6C H 0.4813 0.3647 0.2164 0.073 Uiso 1 1 calc R
C7 C 0.05157(11) 0.26455(10) 0.10970(10) 0.0278(3) Uani 1 1 d .
C8 C -0.00147(12) 0.30352(12) 0.15789(11) 0.0377(4) Uani 1 1 d .
H8A H 0.0163 0.2797 0.2148 0.057 Uiso 1 1 calc R
H8B H -0.0695 0.2976 0.1249 0.057 Uiso 1 1 calc R
H8C H 0.0146 0.3583 0.1649 0.057 Uiso 1 1 calc R
C9 C 0.02400(12) 0.30038(11) 0.02022(10) 0.0334(4) Uani 1 1 d .
H9A H 0.0409 0.3551 0.0263 0.050 Uiso 1 1 calc R
H9B H -0.0441 0.2950 -0.0125 0.050 Uiso 1 1 calc R
H9C H 0.0576 0.2741 -0.0105 0.050 Uiso 1 1 calc R
C10 C 0.03065(13) 0.17835(11) 0.10161(11) 0.0381(4) Uani 1 1 d .
H10A H 0.0651 0.1539 0.0705 0.057 Uiso 1 1 calc R
H10B H -0.0372 0.1702 0.0698 0.057 Uiso 1 1 calc R
H10C H 0.0506 0.1557 0.1594 0.057 Uiso 1 1 calc R
C11 C 0.29673(11) 0.34377(10) 0.48692(10) 0.0288(3) Uani 1 1 d .
C12 C 0.27378(11) 0.26986(10) 0.44923(10) 0.0278(3) Uani 1 1 d .
C13 C 0.17499(11) 0.26631(9) 0.40308(9) 0.0259(3) Uani 1 1 d .
C14 C 0.13616(11) 0.33836(9) 0.41241(9) 0.0259(3) Uani 1 1 d .
C15 C 0.21183(12) 0.38567(9) 0.46491(10) 0.0284(3) Uani 1 1 d .
C16 C 0.39285(13) 0.37298(11) 0.54564(11) 0.0402(4) Uani 1 1 d .
H16A H 0.4388 0.3310 0.5586 0.060 Uiso 1 1 calc R
H16B H 0.3905 0.3919 0.5995 0.060 Uiso 1 1 calc R
H16C H 0.4117 0.4149 0.5170 0.060 Uiso 1 1 calc R
C17 C 0.33856(13) 0.20179(11) 0.46291(12) 0.0399(4) Uani 1 1 d .
H17A H 0.3273 0.1649 0.5018 0.060 Uiso 1 1 calc R
H17B H 0.4043 0.2192 0.4886 0.060 Uiso 1 1 calc R
H17C H 0.3263 0.1770 0.4073 0.060 Uiso 1 1 calc R
C18 C 0.12296(13) 0.19469(10) 0.35986(11) 0.0334(4) Uani 1 1 d .
H18A H 0.1404 0.1810 0.3118 0.050 Uiso 1 1 calc R
H18B H 0.0549 0.2040 0.3379 0.050 Uiso 1 1 calc R
H18C H 0.1397 0.1524 0.4017 0.050 Uiso 1 1 calc R
C19 C 0.03353(12) 0.36051(11) 0.37645(11) 0.0349(4) Uani 1 1 d .
H19A H 0.0202 0.3903 0.4197 0.052 Uiso 1 1 calc R
H19B H -0.0054 0.3139 0.3619 0.052 Uiso 1 1 calc R
H19C H 0.0190 0.3917 0.3243 0.052 Uiso 1 1 calc R
C20 C 0.20346(15) 0.46267(11) 0.50146(12) 0.0423(4) Uani 1 1 d .
H20A H 0.1405 0.4839 0.4689 0.063 Uiso 1 1 calc R
H20B H 0.2512 0.4977 0.4971 0.063 Uiso 1 1 calc R
H20C H 0.2133 0.4568 0.5622 0.063 Uiso 1 1 calc R
C21 C 0.30837(13) 0.50560(9) 0.24705(13) 0.0370(4) Uani 1 1 d .
C22 C 0.27802(12) 0.53490(9) 0.31008(11) 0.0311(3) Uani 1 1 d .
C23 C 0.17863(12) 0.53322(9) 0.27489(10) 0.0286(3) Uani 1 1 d .
C24 C 0.14722(13) 0.50248(9) 0.19039(10) 0.0322(4) Uani 1 1 d .
C25 C 0.22719(15) 0.48571(10) 0.17331(12) 0.0382(4) Uani 1 1 d .
C26 C 0.40650(17) 0.51384(13) 0.2499(2) 0.0668(7) Uani 1 1 d .
H26A H 0.4141 0.5652 0.2296 0.100 Uiso 1 1 calc R
H26B H 0.4169 0.4749 0.2126 0.100 Uiso 1 1 calc R
H26C H 0.4525 0.5068 0.3094 0.100 Uiso 1 1 calc R
C27 C 0.34195(14) 0.57090(11) 0.39463(13) 0.0461(5) Uani 1 1 d .
H27A H 0.3055 0.5825 0.4293 0.069 Uiso 1 1 calc R
H27B H 0.3689 0.6185 0.3831 0.069 Uiso 1 1 calc R
H27C H 0.3929 0.5350 0.4263 0.069 Uiso 1 1 calc R
C28 C 0.11361(13) 0.56930(11) 0.31132(12) 0.0402(4) Uani 1 1 d .
H28A H 0.1510 0.5929 0.3673 0.060 Uiso 1 1 calc R
H28B H 0.0724 0.5297 0.3189 0.060 Uiso 1 1 calc R
H28C H 0.0751 0.6088 0.2715 0.060 Uiso 1 1 calc R
C29 C 0.04534(16) 0.50647(12) 0.12734(13) 0.0512(5) Uani 1 1 d .
H29A H 0.0295 0.5596 0.1074 0.077 Uiso 1 1 calc R
H29B H 0.0045 0.4893 0.1560 0.077 Uiso 1 1 calc R
H29C H 0.0360 0.4731 0.0778 0.077 Uiso 1 1 calc R
C30 C 0.2266(2) 0.45876(12) 0.08775(14) 0.0596(6) Uani 1 1 d .
H30A H 0.2359 0.4029 0.0894 0.089 Uiso 1 1 calc R
H30B H 0.2776 0.4842 0.0771 0.089 Uiso 1 1 calc R
H30C H 0.1659 0.4717 0.0413 0.089 Uiso 1 1 calc R
C31 C 0.65254(18) 0.04488(13) 0.60947(15) 0.0576(6) Uani 1 1 d .
C32 C 0.61758(19) 0.01356(14) 0.66580(17) 0.0615(6) Uani 1 1 d .
H32 H 0.5526 0.0197 0.6545 0.074 Uiso 1 1 calc R
C33 C 0.6734(2) -0.02573(16) 0.73682(17) 0.0746(8) Uani 1 1 d .
H33 H 0.6475 -0.0463 0.7749 0.089 Uiso 1 1 calc R
C34 C 0.7662(3) -0.03600(15) 0.75416(17) 0.0771(8) Uani 1 1 d .
H34 H 0.8049 -0.0640 0.8041 0.093 Uiso 1 1 calc R
C35 C 0.8043(2) -0.00655(16) 0.70062(18) 0.0698(7) Uani 1 1 d .
H35 H 0.8694 -0.0136 0.7132 0.084 Uiso 1 1 calc R
C36 C 0.74766(19) 0.03397(15) 0.62741(16) 0.0641(6) Uani 1 1 d .
H36 H 0.7740 0.0543 0.5895 0.077 Uiso 1 1 calc R
C37 C 0.5918(3) 0.0894(2) 0.5309(2) 0.1066(12) Uani 1 1 d .
H37A H 0.5256 0.0847 0.5228 0.160 Uiso 1 1 calc R
H37B H 0.5998 0.0689 0.4801 0.160 Uiso 1 1 calc R
H37C H 0.6103 0.1437 0.5385 0.160 Uiso 1 1 calc R
C41 C 0.77474(13) 0.23973(11) 0.81043(13) 0.0389(4) Uani 1 1 d .
C42 C 0.77510(14) 0.17344(11) 0.85616(15) 0.0496(5) Uani 1 1 d .
H42 H 0.7815 0.1247 0.8335 0.059 Uiso 1 1 calc R
C43 C 0.76625(14) 0.17762(14) 0.93371(16) 0.0569(6) Uani 1 1 d .
H43 H 0.7666 0.1316 0.9642 0.068 Uiso 1 1 calc R
C44 C 0.75685(14) 0.24753(15) 0.96827(14) 0.0555(6) Uani 1 1 d .
H44 H 0.7499 0.2500 1.0217 0.067 Uiso 1 1 calc R
C45 C 0.75781(14) 0.31417(13) 0.92330(13) 0.0460(5) Uani 1 1 d .
H45 H 0.7525 0.3629 0.9464 0.055 Uiso 1 1 calc R
C46 C 0.76641(12) 0.30968(10) 0.84547(12) 0.0378(4) Uani 1 1 d .
H46 H 0.7666 0.3557 0.8151 0.045 Uiso 1 1 calc R
C47 C 0.7821(2) 0.23564(17) 0.72421(17) 0.0684(7) Uani 1 1 d .
H47A H 0.7187 0.2369 0.6780 0.103 Uiso 1 1 calc R
H47B H 0.8138 0.1877 0.7204 0.103 Uiso 1 1 calc R
H47C H 0.8186 0.2796 0.7180 0.103 Uiso 1 1 calc R

loop_
_atom_site_aniso_label
_atom_site_aniso_U_11
_atom_site_aniso_U_22
_atom_site_aniso_U_33
_atom_site_aniso_U_23
_atom_site_aniso_U_13
_atom_site_aniso_U_12
Sr1 0.02234(8) 0.02166(8) 0.01768(8) 0.00068(4) 0.00846(6) 0.00033(5)
N1 0.0213(6) 0.0294(7) 0.0261(7) -0.0002(5) 0.0080(5) 0.0016(5)
N2 0.0231(6) 0.0292(6) 0.0208(6) 0.0012(5) 0.0077(5) 0.0005(5)
C1 0.0268(8) 0.0350(8) 0.0250(8) -0.0064(7) 0.0076(6) 0.0001(7)
C2 0.0261(8) 0.0408(9) 0.0315(9) -0.0075(7) 0.0123(7) 0.0039(7)
C3 0.0209(8) 0.0427(9) 0.0321(8) -0.0044(7) 0.0075(7) 0.0023(7)
C4 0.0353(10) 0.0472(11) 0.0481(11) -0.0007(9) 0.0054(8) 0.0144(8)
C5 0.0272(9) 0.0554(11) 0.0364(9) -0.0116(8) 0.0068(7) -0.0038(8)
C6 0.0307(9) 0.0712(14) 0.0485(11) -0.0098(10) 0.0204(8) -0.0098(9)
C7 0.0225(8) 0.0398(9) 0.0200(7) -0.0010(6) 0.0072(6) -0.0013(6)
C8 0.0278(8) 0.0603(12) 0.0268(8) 0.0008(8) 0.0126(7) 0.0050(8)
C9 0.0295(8) 0.0469(10) 0.0218(8) 0.0035(7) 0.0079(7) 0.0051(7)
C10 0.0346(9) 0.0456(10) 0.0308(9) -0.0021(8) 0.0095(7) -0.0118(8)
C11 0.0316(8) 0.0341(8) 0.0189(7) 0.0036(6) 0.0082(6) -0.0042(7)
C12 0.0298(8) 0.0332(8) 0.0216(7) 0.0060(6) 0.0113(6) 0.0012(7)
C13 0.0305(8) 0.0293(8) 0.0188(7) 0.0018(6) 0.0108(6) -0.0031(6)
C14 0.0305(8) 0.0311(8) 0.0184(7) 0.0026(6) 0.0121(6) -0.0004(6)
C15 0.0372(9) 0.0313(8) 0.0181(7) 0.0005(6) 0.0125(7) -0.0030(7)
C16 0.0364(10) 0.0544(12) 0.0245(8) 0.0021(7) 0.0064(7) -0.0124(8)
C17 0.0399(10) 0.0375(9) 0.0435(10) 0.0128(8) 0.0180(8) 0.0083(8)
C18 0.0433(10) 0.0312(8) 0.0276(8) -0.0025(7) 0.0161(7) -0.0079(7)
C19 0.0342(9) 0.0445(10) 0.0269(8) 0.0039(7) 0.0132(7) 0.0050(7)
C20 0.0618(12) 0.0367(10) 0.0300(9) -0.0052(7) 0.0200(9) -0.0026(9)
C21 0.0452(10) 0.0229(8) 0.0551(11) 0.0087(7) 0.0327(9) 0.0017(7)
C22 0.0334(9) 0.0228(7) 0.0364(9) 0.0023(7) 0.0132(7) -0.0016(6)
C23 0.0338(8) 0.0238(7) 0.0288(8) 0.0030(6) 0.0131(7) 0.0028(6)
C24 0.0447(10) 0.0227(7) 0.0268(8) 0.0055(6) 0.0116(7) 0.0030(7)
C25 0.0660(12) 0.0238(8) 0.0353(9) 0.0055(7) 0.0312(9) 0.0016(8)
C26 0.0626(15) 0.0445(12) 0.120(2) 0.0161(13) 0.0649(16) 0.0023(11)
C27 0.0416(10) 0.0391(10) 0.0472(11) -0.0026(8) 0.0064(9) -0.0076(8)
C28 0.0433(10) 0.0365(9) 0.0432(10) 0.0017(8) 0.0197(8) 0.0083(8)
C29 0.0613(13) 0.0379(10) 0.0365(10) 0.0039(8) 0.0001(9) 0.0115(9)
C30 0.113(2) 0.0388(11) 0.0498(12) 0.0031(9) 0.0569(14) 0.0006(12)
C31 0.0661(15) 0.0493(12) 0.0497(12) 0.0031(10) 0.0146(11) 0.0039(11)
C32 0.0656(15) 0.0621(14) 0.0687(15) -0.0128(12) 0.0391(13) -0.0096(12)
C33 0.116(3) 0.0610(15) 0.0549(15) -0.0037(12) 0.0430(16) -0.0168(16)
C34 0.114(3) 0.0522(14) 0.0533(15) 0.0029(12) 0.0203(16) 0.0207(15)
C35 0.0624(15) 0.0701(16) 0.0731(17) -0.0164(14) 0.0229(13) 0.0164(13)
C36 0.0737(16) 0.0711(16) 0.0592(14) -0.0052(12) 0.0389(13) -0.0054(13)
C37 0.099(3) 0.111(3) 0.086(2) 0.035(2) 0.0105(19) 0.010(2)
C41 0.0299(9) 0.0377(9) 0.0460(10) 0.0019(8) 0.0117(8) -0.0004(7)
C42 0.0376(10) 0.0337(10) 0.0681(14) 0.0059(9) 0.0109(10) -0.0002(8)
C43 0.0360(10) 0.0563(13) 0.0671(15) 0.0328(12) 0.0083(10) -0.0038(9)
C44 0.0325(10) 0.0928(18) 0.0387(10) 0.0144(11) 0.0114(8) -0.0024(11)
C45 0.0357(10) 0.0525(12) 0.0479(11) -0.0048(9) 0.0146(9) 0.0016(9)
C46 0.0340(9) 0.0307(9) 0.0465(10) 0.0083(8) 0.0135(8) 0.0000(7)
C47 0.0798(18) 0.0729(17) 0.0582(14) -0.0065(13) 0.0334(13) 0.0023(14)

loop_
_atom_type_symbol
_atom_type_description
_atom_type_scat_dispersion_real
_atom_type_scat_dispersion_imag
_atom_type_scat_source
C C 0.0181 0.0091 'International Tables Vol C Tables 4.2.6.8 and 6.1.1.4'
H H 0.0000 0.0000 'International Tables Vol C Tables 4.2.6.8 and 6.1.1.4'
N N 0.0311 0.0180 'International Tables Vol C Tables 4.2.6.8 and 6.1.1.4'
O O 0.0492 0.0322 'International Tables Vol C Tables 4.2.6.8 and 6.1.1.4'
Ge Ge -1.0885 0.8855 'International Tables Vol C Tables 4.2.6.8 and 6.1.1.4'
Sr Sr -0.3528 1.8200 'International Tables Vol C Tables 4.2.6.8 and 6.1.1.4'

loop_
_geom_angle_atom_site_label_1
_geom_angle_atom_site_label_2
_geom_angle_atom_site_label_3
_geom_angle
N1 Sr1 N2 62.36(4)
N1 Sr1 C14 132.28(4)
N2 Sr1 C14 104.98(4)
N1 Sr1 C13 103.85(4)
N2 Sr1 C13 88.76(4)
C14 Sr1 C13 28.66(4)
N1 Sr1 C22 110.86(4)
N2 Sr1 C22 130.02(4)
C14 Sr1 C22 110.84(5)
C13 Sr1 C22 136.68(5)
N1 Sr1 C15 132.40(4)
N2 Sr1 C15 132.88(4)
C14 Sr1 C15 28.49(5)
C13 Sr1 C15 46.75(4)
C22 Sr1 C15 90.12(5)
N1 Sr1 C23 130.90(4)
N2 Sr1 C23 116.12(4)
C14 Sr1 C23 96.58(4)
C13 Sr1 C23 125.19(5)
C22 Sr1 C23 28.25(5)
C15 Sr1 C23 86.93(5)
N1 Sr1 C21 85.49(4)
N2 Sr1 C21 107.46(5)
C14 Sr1 C21 139.07(5)
C13 Sr1 C21 163.72(5)
C22 Sr1 C21 28.33(5)
C15 Sr1 C21 117.27(5)
C23 Sr1 C21 46.44(5)
N1 Sr1 C24 113.90(4)
N2 Sr1 C24 88.52(4)
C14 Sr1 C24 111.29(5)
C13 Sr1 C24 135.47(5)
C22 Sr1 C24 46.61(5)
C15 Sr1 C24 111.43(5)
C23 Sr1 C24 28.28(5)
C21 Sr1 C24 46.43(5)
N1 Sr1 C11 104.47(4)
N2 Sr1 C11 131.20(4)
C14 Sr1 C11 46.85(4)
C13 Sr1 C11 46.58(4)
C22 Sr1 C11 98.78(5)
C15 Sr1 C11 28.27(5)
C23 Sr1 C11 107.26(5)
C21 Sr1 C11 118.55(5)
C24 Sr1 C11 135.05(5)
N1 Sr1 C25 87.47(5)
N2 Sr1 C25 83.67(5)
C14 Sr1 C25 139.15(5)
C13 Sr1 C25 161.59(5)
C22 Sr1 C25 46.53(5)
C15 Sr1 C25 132.75(5)
C23 Sr1 C25 46.29(5)
C21 Sr1 C25 28.24(6)
C24 Sr1 C25 27.99(5)
C11 Sr1 C25 144.91(5)
N1 Sr1 C12 89.12(4)
N2 Sr1 C12 103.20(4)
C14 Sr1 C12 46.81(4)
C13 Sr1 C12 28.21(4)
C22 Sr1 C12 126.70(5)
C15 Sr1 C12 46.48(5)
C23 Sr1 C12 133.03(5)
C21 Sr1 C12 141.84(5)
C24 Sr1 C12 156.97(5)
C11 Sr1 C12 28.15(5)
C25 Sr1 C12 169.82(5)
C2 N1 C3 117.28(13)
C2 N1 Sr1 115.15(10)
C3 N1 Sr1 127.27(9)
C1 N2 C7 116.83(13)
C1 N2 Sr1 115.07(10)
C7 N2 Sr1 127.33(9)
N2 C1 C2 122.05(14)
N1 C2 C1 123.41(15)
N1 C3 C5 106.19(13)
N1 C3 C6 111.31(14)
C5 C3 C6 110.91(16)
N1 C3 C4 108.75(14)
C5 C3 C4 109.95(15)
C6 C3 C4 109.66(16)
N2 C7 C8 106.48(12)
N2 C7 C10 109.58(13)
C8 C7 C10 110.18(14)
N2 C7 C9 110.04(13)
C8 C7 C9 110.31(14)
C10 C7 C9 110.18(14)
C15 C11 C12 107.95(14)
C15 C11 C16 124.57(16)
C12 C11 C16 127.35(16)
C15 C11 Sr1 75.16(9)
C12 C11 Sr1 76.20(8)
C16 C11 Sr1 118.00(10)
C13 C12 C11 108.11(14)
C13 C12 C17 123.81(16)
C11 C12 C17 127.67(15)
C13 C12 Sr1 74.80(8)
C11 C12 Sr1 75.65(9)
C17 C12 Sr1 121.37(10)
C12 C13 C14 108.10(14)
C12 C13 C18 123.78(15)
C14 C13 C18 127.88(15)
C12 C13 Sr1 76.99(9)
C14 C13 Sr1 74.99(8)
C18 C13 Sr1 118.69(10)
C15 C14 C13 107.49(14)
C15 C14 C19 125.42(15)
C13 C14 C19 127.05(15)
C15 C14 Sr1 76.55(9)
C13 C14 Sr1 76.34(8)
C19 C14 Sr1 114.99(10)
C11 C15 C14 108.33(14)
C11 C15 C20 124.96(16)
C14 C15 C20 126.22(16)
C11 C15 Sr1 76.57(9)
C14 C15 Sr1 74.96(8)
C20 C15 Sr1 121.10(11)
C22 C21 C25 107.84(16)
C22 C21 C26 124.8(2)
C25 C21 C26 125.61(19)
C22 C21 Sr1 75.42(9)
C25 C21 Sr1 76.26(9)
C26 C21 Sr1 126.35(13)
C23 C22 C21 107.77(15)
C23 C22 C27 126.97(16)
C21 C22 C27 124.80(17)
C23 C22 Sr1 76.11(9)
C21 C22 Sr1 76.25(9)
C27 C22 Sr1 119.93(11)
C22 C23 C24 108.29(15)
C22 C23 C28 127.60(16)
C24 C23 C28 123.35(16)
C22 C23 Sr1 75.64(9)
C24 C23 Sr1 76.28(9)
C28 C23 Sr1 122.22(11)
C25 C24 C23 107.81(16)
C25 C24 C29 128.29(17)
C23 C24 C29 122.49(16)
C25 C24 Sr1 76.15(9)
C23 C24 Sr1 75.44(9)
C29 C24 Sr1 125.12(12)
C24 C25 C21 108.29(15)
C24 C25 C30 125.8(2)
C21 C25 C30 125.61(19)
C24 C25 Sr1 75.86(9)
C21 C25 Sr1 75.51(9)
C30 C25 Sr1 119.62(12)
C32 C31 C36 117.7(2)
C32 C31 C37 122.3(3)
C36 C31 C37 120.0(3)
C33 C32 C31 121.6(3)
C32 C33 C34 120.4(3)
C33 C34 C35 120.4(3)
C34 C35 C36 119.8(3)
C35 C36 C31 120.1(2)
C46 C41 C42 118.38(19)
C46 C41 C47 120.73(19)
C42 C41 C47 120.9(2)
C43 C42 C41 120.5(2)
C42 C43 C44 121.12(19)
C43 C44 C45 118.6(2)
C46 C45 C44 120.1(2)
C45 C46 C41 121.34(18)

loop_
_geom_bond_atom_site_label_1
_geom_bond_atom_site_label_2
_geom_bond_distance
Sr1 N1 2.7451(13)
Sr1 N2 2.7538(13)
Sr1 C14 2.8671(15)
Sr1 C13 2.8844(15)
Sr1 C22 2.8854(16)
Sr1 C15 2.8874(15)
Sr1 C23 2.8913(15)
Sr1 C21 2.8960(16)
Sr1 C24 2.9019(16)
Sr1 C11 2.9054(15)
Sr1 C25 2.9056(16)
Sr1 C12 2.9123(15)
N1 C2 1.265(2)
N1 C3 1.4976(19)
N2 C1 1.275(2)
N2 C7 1.4956(19)
C1 C2 1.474(2)
C3 C5 1.522(2)
C3 C6 1.526(3)
C3 C4 1.529(3)
C7 C8 1.522(2)
C7 C10 1.527(2)
C7 C9 1.528(2)
C11 C15 1.415(2)
C11 C12 1.415(2)
C11 C16 1.509(2)
C12 C13 1.413(2)
C12 C17 1.507(2)
C13 C14 1.424(2)
C13 C18 1.504(2)
C14 C15 1.416(2)
C14 C19 1.505(2)
C15 C20 1.500(2)
C21 C22 1.415(2)
C21 C25 1.415(3)
C21 C26 1.503(3)
C22 C23 1.409(2)
C22 C27 1.511(2)
C23 C24 1.415(2)
C23 C28 1.505(2)
C24 C25 1.405(3)
C24 C29 1.512(3)
C25 C30 1.513(2)
C31 C32 1.377(3)
C31 C36 1.390(4)
C31 C37 1.500(4)
C32 C33 1.351(4)
C33 C34 1.356(4)
C34 C35 1.357(4)
C35 C36 1.389(4)
C41 C46 1.380(3)
C41 C42 1.385(3)
C41 C47 1.504(3)
C42 C43 1.369(3)
C43 C44 1.380(4)
C44 C45 1.388(3)
C45 C46 1.372(3)
